data_1512950
loop_
_publ_author_name
'Jian Guo'
'Cheng-Peng Li'
'Miao Du'

_publ_section_title
;
 Solvent-regulated assemblies of silver(I) and cadmium(II) supramolecular
 complexes with versatile tripyridyltriazole multidentate ligands
;
_journal_name_full
;
Inorganica Chimica Acta
;
_journal_page_first 212
_journal_page_last 217
_journal_paper_doi 10.1016/j.ica.2012.10.014
_journal_volume 395
_journal_year 2013
_chemical_formula_sum 'C20 H16 Ag F3 N6 O3'
_chemical_formula_weight 553.26
_space_group_IT_number 14
_symmetry_cell_setting monoclinic
_symmetry_space_group_name_Hall '-P 2yn'
_symmetry_space_group_name_H-M 'P 1 21/n 1'
_atom_sites_solution_hydrogens geom
_atom_sites_solution_primary direct
_atom_sites_solution_secondary difmap
_cell_angle_alpha 90.00
_cell_angle_beta 91.903(2)
_cell_angle_gamma 90.00
_cell_formula_units_Z 4
_cell_length_a 10.2782(8)
_cell_length_b 6.7755(5)
_cell_length_c 29.893(2)
_cell_measurement_reflns_used 2516
_cell_measurement_temperature 296(2)
_cell_measurement_theta_max 26.94
_cell_measurement_theta_min 2.80
_cell_volume 2080.6(3)
_computing_cell_refinement 'Bruker Apex II'
_computing_data_collection 'Bruker Apex II'
_computing_data_reduction 'Bruker SAINT'
_computing_molecular_graphics 'Bruker SHELXTL'
_computing_publication_material 'Bruker SHELXTL'
_computing_structure_refinement 'SHELXL-97 (Sheldrick, 1997)'
_computing_structure_solution 'SHELXS-97 (Sheldrick, 1990)'
_diffrn_ambient_temperature 296(2)
_diffrn_measured_fraction_theta_full 0.999
_diffrn_measured_fraction_theta_max 0.999
_diffrn_measurement_device_type 'CCD area detector'
_diffrn_measurement_method 'phi and omega scans'
_diffrn_radiation_monochromator graphite
_diffrn_radiation_source 'fine-focus sealed tube'
_diffrn_radiation_type MoK\a
_diffrn_radiation_wavelength 0.71073
_diffrn_reflns_av_R_equivalents 0.0312
_diffrn_reflns_av_sigmaI/netI 0.0348
_diffrn_reflns_limit_h_max 10
_diffrn_reflns_limit_h_min -12
_diffrn_reflns_limit_k_max 7
_diffrn_reflns_limit_k_min -8
_diffrn_reflns_limit_l_max 35
_diffrn_reflns_limit_l_min -34
_diffrn_reflns_number 10222
_diffrn_reflns_theta_full 25.03
_diffrn_reflns_theta_max 25.03
_diffrn_reflns_theta_min 2.07
_exptl_absorpt_coefficient_mu 1.032
_exptl_absorpt_correction_T_max 0.8201
_exptl_absorpt_correction_T_min 0.7609
_exptl_absorpt_correction_type multi-scan
_exptl_absorpt_process_details SADABS
_exptl_crystal_colour Colorless
_exptl_crystal_density_diffrn 1.766
_exptl_crystal_density_method 'not measured'
_exptl_crystal_description Block
_exptl_crystal_F_000 1104
_exptl_crystal_size_max 0.28
_exptl_crystal_size_mid 0.22
_exptl_crystal_size_min 0.20
_refine_diff_density_max 1.432
_refine_diff_density_min -0.803
_refine_diff_density_rms 0.089
_refine_ls_extinction_method none
_refine_ls_goodness_of_fit_ref 1.030
_refine_ls_hydrogen_treatment constr
_refine_ls_matrix_type full
_refine_ls_number_parameters 300
_refine_ls_number_reflns 3667
_refine_ls_number_restraints 0
_refine_ls_restrained_S_all 1.030
_refine_ls_R_factor_all 0.0753
_refine_ls_R_factor_gt 0.0555
_refine_ls_shift/su_max 0.001
_refine_ls_shift/su_mean 0.000
_refine_ls_structure_factor_coef Fsqd
_refine_ls_weighting_details 'calc w=1/[\s^2^(Fo^2^)+(0.0740P)^2^+5.0042P] where P=(Fo^2^+2Fc^2^)/3'
_refine_ls_weighting_scheme calc
_refine_ls_wR_factor_gt 0.1435
_refine_ls_wR_factor_ref 0.1572
_reflns_number_gt 2686
_reflns_number_total 3667
_reflns_threshold_expression >2sigma(I)
_cod_data_source_file ICA-2013-395-212-217-1.cif
_cod_data_source_block 1
_cod_depositor_comments
;
The following automatic conversions were performed:

'_exptl_absorpt_correction_type' value 'MULTI-SCAN' changed to
'multi-scan' according to the built-in table from CIF Core dictionary
named 'cif_core.dic' version 2.4.1 from 2010-06-29.

Automatic conversion script
Id: cif_fix_values 1891 2012-01-12 08:04:46Z andrius 
;
_cod_original_sg_symbol_H-M P2(1)/n
_cod_database_code 1512950

loop_
_symmetry_equiv_pos_as_xyz
'x, y, z'
'-x+1/2, y+1/2, -z+1/2'
'-x, -y, -z'
'x-1/2, -y-1/2, z-1/2'

loop_
_atom_site_label
_atom_site_type_symbol
_atom_site_fract_x
_atom_site_fract_y
_atom_site_fract_z
_atom_site_U_iso_or_equiv
_atom_site_adp_type
_atom_site_occupancy
_atom_site_symmetry_multiplicity
_atom_site_calc_flag
_atom_site_refinement_flags
Ag1 Ag 1.02298(4) 0.21526(9) 0.171107(18) 0.0671(2) Uani 1 1 d .
F1 F 1.3069(7) 0.2518(17) 0.0082(2) 0.241(7) Uani 1 1 d .
F2 F 1.1350(13) 0.391(2) 0.0116(3) 0.269(7) Uani 1 1 d .
F3 F 1.1367(12) 0.117(2) 0.0107(3) 0.247(6) Uani 1 1 d .
O1 O 1.1277(8) 0.1739(17) 0.0940(2) 0.172(4) Uani 1 1 d .
O2 O 1.2985(8) 0.3511(13) 0.0955(2) 0.139(3) Uani 1 1 d .
O3 O 0.4025(9) 0.6977(11) 0.1279(2) 0.125(2) Uani 1 1 d .
H3 H 0.3698 0.5903 0.1218 0.188 Uiso 1 1 calc R
N1 N 0.8291(5) 0.2151(7) 0.12750(17) 0.0545(12) Uani 1 1 d .
N2 N 0.8399(4) 0.2309(6) 0.21797(16) 0.0433(11) Uani 1 1 d .
N3 N 0.8198(4) 0.2270(6) 0.26283(16) 0.0443(11) Uani 1 1 d .
N4 N 0.6300(4) 0.2287(6) 0.22701(13) 0.0344(9) Uani 1 1 d .
N5 N 0.5083(5) 0.2089(8) 0.31548(17) 0.0584(13) Uani 1 1 d .
N6 N 0.2290(4) 0.2174(7) 0.19658(15) 0.0445(11) Uani 1 1 d .
C1 C 0.8307(7) 0.2178(10) 0.0831(2) 0.0665(18) Uani 1 1 d .
H1 H 0.9100 0.2007 0.0695 0.080 Uiso 1 1 calc R
C2 C 0.7225(7) 0.2444(11) 0.0566(2) 0.073(2) Uani 1 1 d .
H2 H 0.7272 0.2428 0.0256 0.087 Uiso 1 1 calc R
C3 C 0.6058(7) 0.2737(13) 0.0766(2) 0.083(2) Uani 1 1 d .
H3A H 0.5301 0.2955 0.0594 0.099 Uiso 1 1 calc R
C4 C 0.6031(6) 0.2701(11) 0.1223(2) 0.0664(19) Uani 1 1 d .
H4 H 0.5251 0.2899 0.1366 0.080 Uiso 1 1 calc R
C5 C 0.7150(5) 0.2376(7) 0.14691(18) 0.0387(12) Uani 1 1 d .
C6 C 0.7262(4) 0.2324(7) 0.19653(17) 0.0355(11) Uani 1 1 d .
C7 C 0.6939(5) 0.2266(7) 0.26836(17) 0.0369(11) Uani 1 1 d .
C8 C 0.6373(5) 0.2211(7) 0.31250(17) 0.0413(12) Uani 1 1 d .
C9 C 0.4614(7) 0.2043(11) 0.3567(2) 0.0705(19) Uani 1 1 d .
H9 H 0.3716 0.1959 0.3592 0.085 Uiso 1 1 calc R
C10 C 0.5365(7) 0.2112(11) 0.3953(2) 0.0692(18) Uani 1 1 d .
H10 H 0.4988 0.2082 0.4232 0.083 Uiso 1 1 calc R
C11 C 0.6691(7) 0.2228(9) 0.3917(2) 0.0631(17) Uani 1 1 d .
H11 H 0.7231 0.2289 0.4173 0.076 Uiso 1 1 calc R
C12 C 0.7211(6) 0.2252(8) 0.3503(2) 0.0533(15) Uani 1 1 d .
H12 H 0.8108 0.2296 0.3472 0.064 Uiso 1 1 calc R
C13 C 0.4909(4) 0.2249(7) 0.21726(15) 0.0331(10) Uani 1 1 d .
C14 C 0.4199(5) 0.3955(8) 0.21829(19) 0.0483(13) Uani 1 1 d .
H14 H 0.4589 0.5154 0.2258 0.058 Uiso 1 1 calc R
C15 C 0.2890(5) 0.3833(9) 0.20782(19) 0.0520(14) Uani 1 1 d .
H15 H 0.2398 0.4984 0.2087 0.062 Uiso 1 1 calc R
C16 C 0.3004(5) 0.0551(9) 0.1957(2) 0.0560(15) Uani 1 1 d .
H16 H 0.2593 -0.0626 0.1878 0.067 Uiso 1 1 calc R
C17 C 0.4330(5) 0.0501(8) 0.20575(19) 0.0492(14) Uani 1 1 d .
H17 H 0.4802 -0.0668 0.2047 0.059 Uiso 1 1 calc R
C18 C 1.2141(7) 0.2576(15) 0.0776(3) 0.089(3) Uani 1 1 d .
C19 C 1.2069(10) 0.254(2) 0.0285(3) 0.109(4) Uani 1 1 d .
C20 C 0.4192(16) 0.7965(19) 0.0912(6) 0.172(6) Uani 1 1 d .
H20A H 0.5060 0.8488 0.0914 0.258 Uiso 1 1 calc R
H20B H 0.3577 0.9030 0.0893 0.258 Uiso 1 1 calc R
H20C H 0.4062 0.7106 0.0659 0.258 Uiso 1 1 calc R

loop_
_atom_site_aniso_label
_atom_site_aniso_U_11
_atom_site_aniso_U_22
_atom_site_aniso_U_33
_atom_site_aniso_U_23
_atom_site_aniso_U_13
_atom_site_aniso_U_12
Ag1 0.0199(2) 0.0878(4) 0.0933(4) 0.0076(3) -0.0043(2) -0.0008(2)
F1 0.100(5) 0.55(2) 0.077(4) -0.008(6) 0.033(4) -0.002(7)
F2 0.292(13) 0.383(18) 0.133(7) 0.095(9) 0.007(7) 0.148(13)
F3 0.257(11) 0.349(16) 0.135(6) -0.099(9) -0.015(7) -0.091(12)
O1 0.098(5) 0.338(13) 0.080(4) 0.022(6) -0.002(4) -0.055(7)
O2 0.134(6) 0.165(7) 0.116(5) -0.018(5) -0.007(5) -0.046(6)
O3 0.158(8) 0.108(5) 0.109(5) 0.005(4) -0.021(5) 0.000(5)
N1 0.038(3) 0.064(3) 0.062(3) 0.003(3) 0.010(2) 0.001(2)
N2 0.021(2) 0.051(3) 0.057(3) 0.002(2) -0.0030(18) 0.0002(17)
N3 0.025(2) 0.048(3) 0.060(3) 0.000(2) -0.0092(19) 0.0008(17)
N4 0.0205(18) 0.037(2) 0.046(2) 0.0014(18) -0.0039(16) 0.0013(15)
N5 0.037(2) 0.085(4) 0.053(3) 0.001(3) 0.001(2) 0.005(2)
N6 0.0188(19) 0.066(3) 0.049(3) 0.001(2) -0.0007(17) 0.003(2)
C1 0.056(4) 0.084(5) 0.061(4) -0.005(3) 0.020(3) 0.002(3)
C2 0.069(5) 0.095(6) 0.054(4) 0.002(3) 0.006(3) -0.005(4)
C3 0.053(4) 0.148(8) 0.047(4) 0.007(4) -0.001(3) -0.005(4)
C4 0.038(3) 0.106(6) 0.055(4) 0.004(3) 0.002(3) -0.004(3)
C5 0.029(2) 0.034(3) 0.053(3) 0.001(2) 0.005(2) -0.0004(19)
C6 0.022(2) 0.035(3) 0.050(3) 0.002(2) 0.002(2) -0.0018(18)
C7 0.025(2) 0.032(3) 0.053(3) -0.001(2) -0.008(2) 0.0023(19)
C8 0.042(3) 0.036(3) 0.046(3) 0.001(2) -0.005(2) 0.004(2)
C9 0.055(4) 0.098(5) 0.059(4) 0.003(4) 0.008(3) 0.012(4)
C10 0.077(5) 0.079(5) 0.052(4) 0.002(3) 0.005(3) 0.011(4)
C11 0.077(5) 0.067(4) 0.044(3) -0.005(3) -0.015(3) 0.002(3)
C12 0.047(3) 0.053(3) 0.058(4) 0.002(3) -0.016(3) 0.000(3)
C13 0.020(2) 0.044(3) 0.035(2) 0.000(2) -0.0005(18) -0.0003(19)
C14 0.030(3) 0.042(3) 0.072(4) -0.011(3) -0.012(2) 0.007(2)
C15 0.033(3) 0.058(4) 0.064(4) -0.009(3) -0.006(2) 0.013(3)
C16 0.027(3) 0.055(4) 0.085(4) 0.000(3) -0.007(3) -0.011(2)
C17 0.029(2) 0.043(3) 0.075(4) 0.005(3) -0.006(2) -0.001(2)
C18 0.043(4) 0.155(9) 0.067(5) -0.006(5) 0.000(3) -0.024(4)
C19 0.075(6) 0.188(12) 0.065(5) 0.004(6) -0.006(5) 0.003(6)
C20 0.202(17) 0.114(10) 0.199(16) 0.010(10) 0.004(13) -0.037(10)

loop_
_atom_type_symbol
_atom_type_description
_atom_type_scat_dispersion_real
_atom_type_scat_dispersion_imag
_atom_type_scat_source
C C 0.0033 0.0016 'International Tables Vol C Tables 4.2.6.8 and 6.1.1.4'
H H 0.0000 0.0000 'International Tables Vol C Tables 4.2.6.8 and 6.1.1.4'
N N 0.0061 0.0033 'International Tables Vol C Tables 4.2.6.8 and 6.1.1.4'
O O 0.0106 0.0060 'International Tables Vol C Tables 4.2.6.8 and 6.1.1.4'
F F 0.0171 0.0103 'International Tables Vol C Tables 4.2.6.8 and 6.1.1.4'
Ag Ag -0.8971 1.1015 'International Tables Vol C Tables 4.2.6.8 and 6.1.1.4'

loop_
_geom_angle_atom_site_label_1
_geom_angle_atom_site_label_2
_geom_angle_atom_site_label_3
_geom_angle
_geom_angle_site_symmetry_1
_geom_angle_site_symmetry_3
N6 Ag1 N1 166.23(16) 1_655 .
N6 Ag1 N2 123.97(15) 1_655 .
N1 Ag1 N2 69.76(16) . .
N6 Ag1 O1 83.5(2) 1_655 .
N1 Ag1 O1 82.9(2) . .
N2 Ag1 O1 152.4(2) . .
C18 O1 Ag1 131.4(8) . .
C20 O3 H3 109.5 . .
C1 N1 C5 118.2(5) . .
C1 N1 Ag1 121.2(4) . .
C5 N1 Ag1 120.1(4) . .
C6 N2 N3 108.6(4) . .
C6 N2 Ag1 114.8(3) . .
N3 N2 Ag1 136.5(3) . .
C7 N3 N2 107.9(4) . .
C6 N4 C7 105.3(4) . .
C6 N4 C13 126.6(4) . .
C7 N4 C13 128.1(4) . .
C8 N5 C9 116.9(5) . .
C15 N6 C16 117.2(4) . .
C15 N6 Ag1 121.6(4) . 1_455
C16 N6 Ag1 120.7(4) . 1_455
N1 C1 C2 123.3(6) . .
N1 C1 H1 118.4 . .
C2 C1 H1 118.4 . .
C1 C2 C3 118.5(7) . .
C1 C2 H2 120.8 . .
C3 C2 H2 120.8 . .
C4 C3 C2 118.7(7) . .
C4 C3 H3A 120.7 . .
C2 C3 H3A 120.7 . .
C5 C4 C3 119.8(6) . .
C5 C4 H4 120.1 . .
C3 C4 H4 120.1 . .
N1 C5 C4 121.5(5) . .
N1 C5 C6 113.1(5) . .
C4 C5 C6 125.4(5) . .
N2 C6 N4 109.0(4) . .
N2 C6 C5 121.7(4) . .
N4 C6 C5 129.2(4) . .
N3 C7 N4 109.2(5) . .
N3 C7 C8 122.6(5) . .
N4 C7 C8 128.1(4) . .
N5 C8 C12 122.3(5) . .
N5 C8 C7 119.2(5) . .
C12 C8 C7 118.4(5) . .
N5 C9 C10 124.5(7) . .
N5 C9 H9 117.8 . .
C10 C9 H9 117.8 . .
C9 C10 C11 118.0(6) . .
C9 C10 H10 121.0 . .
C11 C10 H10 121.0 . .
C12 C11 C10 119.4(6) . .
C12 C11 H11 120.3 . .
C10 C11 H11 120.3 . .
C11 C12 C8 118.9(6) . .
C11 C12 H12 120.5 . .
C8 C12 H12 120.5 . .
C17 C13 C14 120.7(4) . .
C17 C13 N4 119.0(4) . .
C14 C13 N4 120.3(4) . .
C13 C14 C15 117.6(5) . .
C13 C14 H14 121.2 . .
C15 C14 H14 121.2 . .
N6 C15 C14 123.7(5) . .
N6 C15 H15 118.1 . .
C14 C15 H15 118.1 . .
N6 C16 C17 123.9(5) . .
N6 C16 H16 118.0 . .
C17 C16 H16 118.0 . .
C13 C17 C16 116.8(5) . .
C13 C17 H17 121.6 . .
C16 C17 H17 121.6 . .
O1 C18 O2 128.4(9) . .
O1 C18 C19 113.4(8) . .
O2 C18 C19 118.1(9) . .
F1 C19 F2 107.6(11) . .
F1 C19 F3 104.8(11) . .
F2 C19 F3 92.9(11) . .
F1 C19 C18 119.1(9) . .
F2 C19 C18 113.2(11) . .
F3 C19 C18 115.9(11) . .
O3 C20 H20A 109.5 . .
O3 C20 H20B 109.5 . .
H20A C20 H20B 109.5 . .
O3 C20 H20C 109.5 . .
H20A C20 H20C 109.5 . .
H20B C20 H20C 109.5 . .

loop_
_geom_bond_atom_site_label_1
_geom_bond_atom_site_label_2
_geom_bond_distance
_geom_bond_site_symmetry_2
Ag1 N6 2.226(4) 1_655
Ag1 N1 2.345(5) .
Ag1 N2 2.385(4) .
Ag1 O1 2.591(7) .
F1 C19 1.211(11) .
F2 C19 1.280(13) .
F3 C19 1.281(14) .
O1 C18 1.174(10) .
O2 C18 1.188(9) .
O3 C20 1.301(15) .
O3 H3 0.8200 .
N1 C1 1.329(8) .
N1 C5 1.334(7) .
N2 C6 1.314(6) .
N2 N3 1.364(7) .
N3 C7 1.310(6) .
N4 C6 1.367(6) .
N4 C7 1.380(6) .
N4 C13 1.450(6) .
N5 C8 1.334(7) .
N5 C9 1.338(9) .
N6 C15 1.320(7) .
N6 C16 1.323(7) .
N6 Ag1 2.226(4) 1_455
C1 C2 1.356(10) .
C1 H1 0.9300 .
C2 C3 1.372(10) .
C2 H2 0.9300 .
C3 C4 1.369(9) .
C3 H3A 0.9300 .
C4 C5 1.362(8) .
C4 H4 0.9300 .
C5 C6 1.484(8) .
C7 C8 1.460(8) .
C8 C12 1.397(8) .
C9 C10 1.369(10) .
C9 H9 0.9300 .
C10 C11 1.374(10) .
C10 H10 0.9300 .
C11 C12 1.366(9) .
C11 H11 0.9300 .
C12 H12 0.9300 .
C13 C17 1.365(7) .
C13 C14 1.368(7) .
C14 C15 1.374(7) .
C14 H14 0.9300 .
C15 H15 0.9300 .
C16 C17 1.386(7) .
C16 H16 0.9300 .
C17 H17 0.9300 .
C18 C19 1.466(12) .
C20 H20A 0.9600 .
C20 H20B 0.9600 .
C20 H20C 0.9600 .

loop_
_geom_torsion_atom_site_label_1
_geom_torsion_atom_site_label_2
_geom_torsion_atom_site_label_3
_geom_torsion_atom_site_label_4
_geom_torsion
_geom_torsion_site_symmetry_1
N6 Ag1 O1 C18 -46.9(11) 1_655
N1 Ag1 O1 C18 131.2(11) .
N2 Ag1 O1 C18 138.4(8) .
N6 Ag1 N1 C1 0.5(11) 1_655
N2 Ag1 N1 C1 176.3(5) .
O1 Ag1 N1 C1 -7.2(5) .
N6 Ag1 N1 C5 -170.9(6) 1_655
N2 Ag1 N1 C5 4.9(4) .
O1 Ag1 N1 C5 -178.6(5) .
N6 Ag1 N2 C6 178.5(3) 1_655
N1 Ag1 N2 C6 -0.3(3) .
O1 Ag1 N2 C6 -7.9(7) .
N6 Ag1 N2 N3 -6.4(5) 1_655
N1 Ag1 N2 N3 174.8(5) .
O1 Ag1 N2 N3 167.2(6) .
C6 N2 N3 C7 -0.1(5) .
Ag1 N2 N3 C7 -175.4(4) .
C5 N1 C1 C2 0.7(10) .
Ag1 N1 C1 C2 -170.9(5) .
N1 C1 C2 C3 1.3(11) .
C1 C2 C3 C4 -1.6(12) .
C2 C3 C4 C5 -0.1(11) .
C1 N1 C5 C4 -2.5(9) .
Ag1 N1 C5 C4 169.2(5) .
C1 N1 C5 C6 -179.8(5) .
Ag1 N1 C5 C6 -8.2(6) .
C3 C4 C5 N1 2.2(10) .
C3 C4 C5 C6 179.2(6) .
N3 N2 C6 N4 -0.3(5) .
Ag1 N2 C6 N4 176.1(3) .
N3 N2 C6 C5 179.7(4) .
Ag1 N2 C6 C5 -3.9(6) .
C7 N4 C6 N2 0.6(5) .
C13 N4 C6 N2 -178.7(4) .
C7 N4 C6 C5 -179.4(5) .
C13 N4 C6 C5 1.3(8) .
N1 C5 C6 N2 8.0(7) .
C4 C5 C6 N2 -169.2(6) .
N1 C5 C6 N4 -172.0(5) .
C4 C5 C6 N4 10.7(8) .
N2 N3 C7 N4 0.5(5) .
N2 N3 C7 C8 179.4(4) .
C6 N4 C7 N3 -0.6(5) .
C13 N4 C7 N3 178.6(4) .
C6 N4 C7 C8 -179.5(5) .
C13 N4 C7 C8 -0.3(8) .
C9 N5 C8 C12 1.2(9) .
C9 N5 C8 C7 -180.0(5) .
N3 C7 C8 N5 -176.0(5) .
N4 C7 C8 N5 2.8(8) .
N3 C7 C8 C12 2.9(7) .
N4 C7 C8 C12 -178.3(5) .
C8 N5 C9 C10 0.0(10) .
N5 C9 C10 C11 -0.3(12) .
C9 C10 C11 C12 -0.6(10) .
C10 C11 C12 C8 1.6(9) .
N5 C8 C12 C11 -2.0(9) .
C7 C8 C12 C11 179.1(5) .
C6 N4 C13 C17 80.0(6) .
C7 N4 C13 C17 -99.1(6) .
C6 N4 C13 C14 -98.0(6) .
C7 N4 C13 C14 82.9(6) .
C17 C13 C14 C15 0.7(8) .
N4 C13 C14 C15 178.6(5) .
C16 N6 C15 C14 0.2(9) .
Ag1 N6 C15 C14 -171.5(4) 1_455
C13 C14 C15 N6 -0.6(9) .
C15 N6 C16 C17 0.1(9) .
Ag1 N6 C16 C17 171.9(4) 1_455
C14 C13 C17 C16 -0.4(8) .
N4 C13 C17 C16 -178.4(5) .
N6 C16 C17 C13 0.0(9) .
Ag1 O1 C18 O2 21(2) .
Ag1 O1 C18 C19 -154.3(8) .
O1 C18 C19 F1 -147.3(13) .
O2 C18 C19 F1 37.1(18) .
O1 C18 C19 F2 84.8(17) .
O2 C18 C19 F2 -90.7(15) .
O1 C18 C19 F3 -20.8(17) .
O2 C18 C19 F3 163.7(13) .
